data_7123712
loop_
_publ_author_name
'Mishra, Pawan K.'
'Verma, Shalini'
'Kumar, Manoj'
'Kumar, Ankit'
'Verma, Akhilesh K.'

_publ_section_title
;
 Harnessing the Reactivity of ortho-Formyl-arylketones: Base-Promoted
 Regiospecific Synthesis of Functionalized Isoquinolines
;
_journal_name_full 'Chemical Communications'
_journal_paper_doi 10.1039/C9CC03689J
_journal_year 2019
_chemical_formula_moiety 'C25  H17  N1'
_chemical_formula_sum 'C25 H17 N'
_chemical_formula_weight 331.39
_space_group_IT_number 2
_space_group_name_Hall '-P 1'
_space_group_name_H-M_alt 'P -1'
_symmetry_cell_setting triclinic
_symmetry_Int_Tables_number 2
_symmetry_space_group_name_Hall '-P 1'
_symmetry_space_group_name_H-M 'P -1'
_atom_sites_solution_hydrogens geom
_audit_conform_dict_location ftp://ftp.iucr.org/pub/cif_core.dic
_audit_conform_dict_name cif_core.dic
_audit_conform_dict_version 2.4.3
_audit_creation_date 2017-02-10T18:56:31-00:00
_audit_creation_method 'WinGX routine CIF_UPDATE'
_audit_update_record
;
2019-03-01 deposited with the CCDC.    2019-06-21 downloaded from the CCDC.
;
_cell_angle_alpha 102.2380(10)
_cell_angle_beta 93.9930(10)
_cell_angle_gamma 110.8450(10)
_cell_formula_units_Z 2
_cell_length_a 8.5750(2)
_cell_length_b 9.8132(2)
_cell_length_c 11.2552(2)
_cell_measurement_reflns_used 24
_cell_measurement_temperature 296(2)
_cell_measurement_theta_max 25.091
_cell_measurement_theta_min 1.875
_cell_measurement_wavelength 0.71073
_cell_volume 854.02(3)
_computing_cell_refinement 'Bruker SAINT'
_computing_data_collection 'Bruker APEX2'
_computing_data_reduction 'Bruker SAINT'
_computing_molecular_graphics 'Ortep for Windows (Farrugia, 2012)'
_computing_publication_material 'WinGX publication routines (Farrugia, 2012)'
_computing_structure_refinement 'SHELXL-2016/6 (Sheldrick, 2016)'
_computing_structure_solution 'SHELXT 2014/5 (Sheldrick, 2014)'
_diffrn_ambient_temperature 296(2)
_diffrn_measured_fraction_theta_full 0.997
_diffrn_measured_fraction_theta_max 0.997
_diffrn_measurement_device_type 'Bruker APEX-II'
_diffrn_measurement_method '\f and \w scans'
_diffrn_radiation_probe x-ray
_diffrn_radiation_type MoK\a
_diffrn_radiation_wavelength 0.71073
_diffrn_reflns_av_R_equivalents 0.0256
_diffrn_reflns_av_unetI/netI 0.0262
_diffrn_reflns_Laue_measured_fraction_full 0.997
_diffrn_reflns_Laue_measured_fraction_max 0.997
_diffrn_reflns_limit_h_max 10
_diffrn_reflns_limit_h_min -10
_diffrn_reflns_limit_k_max 11
_diffrn_reflns_limit_k_min -11
_diffrn_reflns_limit_l_max 13
_diffrn_reflns_limit_l_min -13
_diffrn_reflns_number 13786
_diffrn_reflns_point_group_measured_fraction_full 0.997
_diffrn_reflns_point_group_measured_fraction_max 0.997
_diffrn_reflns_theta_full 25.091
_diffrn_reflns_theta_max 25.091
_diffrn_reflns_theta_min 1.875
_diffrn_standards_number 0
_exptl_absorpt_coefficient_mu 0.074
_exptl_absorpt_correction_type none
_exptl_crystal_colour YELLOW
_exptl_crystal_density_diffrn 1.289
_exptl_crystal_density_method 'not measured'
_exptl_crystal_description block
_exptl_crystal_F_000 348
_exptl_crystal_size_max 0.05
_exptl_crystal_size_mid 0.04
_exptl_crystal_size_min 0.03
_refine_diff_density_max 0.186
_refine_diff_density_min -0.188
_refine_diff_density_rms 0.043
_refine_ls_extinction_method none
_refine_ls_goodness_of_fit_ref 0.712
_refine_ls_hydrogen_treatment constr
_refine_ls_matrix_type full
_refine_ls_number_constraints 0
_refine_ls_number_parameters 235
_refine_ls_number_reflns 3042
_refine_ls_number_restraints 0
_refine_ls_restrained_S_all 0.712
_refine_ls_R_factor_all 0.0482
_refine_ls_R_factor_gt 0.0386
_refine_ls_shift/su_max 0
_refine_ls_shift/su_mean 0
_refine_ls_structure_factor_coef Fsqd
_refine_ls_weighting_details 'w=1/[\s^2^(Fo^2^)+(0.1000P)^2^+0.4726P] where P=(Fo^2^+2Fc^2^)/3'
_refine_ls_weighting_scheme calc
_refine_ls_wR_factor_gt 0.1079
_refine_ls_wR_factor_ref 0.1202
_reflns_Friedel_coverage 0
_reflns_number_gt 2509
_reflns_number_total 3042
_reflns_threshold_expression 'I > 2\s(I)'
_cod_data_source_file c9cc03689j2.cif
_cod_data_source_block AV_PKM_353
_cod_database_code 7123712

loop_
_symmetry_equiv_pos_as_xyz
'x, y, z'
'-x, -y, -z'

loop_
_atom_site_label
_atom_site_type_symbol
_atom_site_fract_x
_atom_site_fract_y
_atom_site_fract_z
_atom_site_U_iso_or_equiv
_atom_site_adp_type
_atom_site_occupancy
_atom_site_site_symmetry_order
_atom_site_calc_flag
_atom_site_refinement_flags_posn
_atom_site_refinement_flags_adp
N1 N 0.47252(14) 0.12839(13) 0.91774(10) 0.0266(3) Uani 1 1 d . .
C6 C -0.09561(19) 0.12786(17) 1.26929(13) 0.0355(4) Uani 1 1 d . .
H6 H -0.169595 0.117753 1.326417 0.043 Uiso 1 1 calc R U
C7 C -0.10575(19) 0.20521(16) 1.18314(13) 0.0328(4) Uani 1 1 d . .
H7 H -0.187837 0.246536 1.181471 0.039 Uiso 1 1 calc R U
C8 C 0.00683(17) 0.22301(15) 1.09680(12) 0.0269(3) Uani 1 1 d . .
C3 C 0.13117(17) 0.15920(14) 1.09891(12) 0.0249(3) Uani 1 1 d . .
C2 C 0.24460(16) 0.17846(14) 1.00857(12) 0.0235(3) Uani 1 1 d . .
C1 C 0.36481(17) 0.11113(15) 0.99716(12) 0.0254(3) Uani 1 1 d . .
H1 H 0.368736 0.050073 1.049279 0.03 Uiso 1 1 calc R U
C13 C 0.46863(17) 0.21870(15) 0.84170(12) 0.0240(3) Uani 1 1 d . .
C14 C 0.59737(17) 0.23516(16) 0.75795(12) 0.0253(3) Uani 1 1 d . .
C19 C 0.60292(18) 0.10701(17) 0.67923(13) 0.0314(3) Uani 1 1 d . .
H19 H 0.525038 0.012289 0.67862 0.038 Uiso 1 1 calc R U
C18 C 0.72313(19) 0.11949(18) 0.60208(14) 0.0367(4) Uani 1 1 d . .
H18 H 0.72395 0.033393 0.548659 0.044 Uiso 1 1 calc R U
C17 C 0.84213(18) 0.25922(19) 0.60390(13) 0.0356(4) Uani 1 1 d . .
H17 H 0.923957 0.267208 0.552839 0.043 Uiso 1 1 calc R U
C11 C 0.23576(16) 0.26615(14) 0.92538(12) 0.0227(3) Uani 1 1 d . .
C12 C 0.35289(16) 0.28785(14) 0.84142(12) 0.0228(3) Uani 1 1 d . .
C16 C 0.83861(18) 0.38718(18) 0.68227(13) 0.0326(3) Uani 1 1 d . .
H16 H 0.918816 0.481398 0.684269 0.039 Uiso 1 1 calc R U
C15 C 0.71608(17) 0.37534(16) 0.75770(12) 0.0278(3) Uani 1 1 d . .
H15 H 0.713131 0.462056 0.808738 0.033 Uiso 1 1 calc R U
C20 C 0.34963(16) 0.38189(15) 0.75367(12) 0.0232(3) Uani 1 1 d . .
C21 C 0.40166(17) 0.53715(15) 0.79683(13) 0.0271(3) Uani 1 1 d . .
H21 H 0.434311 0.581775 0.880858 0.032 Uiso 1 1 calc R U
C22 C 0.40532(18) 0.62611(17) 0.71565(14) 0.0320(3) Uani 1 1 d . .
H22 H 0.443095 0.730241 0.745148 0.038 Uiso 1 1 calc R U
C23 C 0.35306(18) 0.56056(19) 0.59123(14) 0.0358(4) Uani 1 1 d . .
H23 H 0.354945 0.620302 0.536875 0.043 Uiso 1 1 calc R U
C24 C 0.29790(18) 0.40600(19) 0.54751(13) 0.0358(4) Uani 1 1 d . .
H24 H 0.261405 0.361587 0.463721 0.043 Uiso 1 1 calc R U
C25 C 0.29680(17) 0.31716(17) 0.62794(12) 0.0290(3) Uani 1 1 d . .
H25 H 0.260445 0.213228 0.597779 0.035 Uiso 1 1 calc R U
C10 C 0.10496(17) 0.32564(15) 0.92528(12) 0.0256(3) Uani 1 1 d . .
H10 H 0.095807 0.380304 0.868845 0.031 Uiso 1 1 calc R U
C9 C -0.00459(17) 0.30304(15) 1.00614(13) 0.0282(3) Uani 1 1 d . .
H9 H -0.089925 0.34047 1.002942 0.034 Uiso 1 1 calc R U
C4 C 0.13736(18) 0.07899(16) 1.18788(12) 0.0292(3) Uani 1 1 d . .
H4 H 0.217503 0.035604 1.190308 0.035 Uiso 1 1 calc R U
C5 C 0.02645(19) 0.06401(17) 1.27118(13) 0.0345(4) Uani 1 1 d . .
H5 H 0.032583 0.010847 1.329456 0.041 Uiso 1 1 calc R U

loop_
_atom_site_aniso_label
_atom_site_aniso_U_11
_atom_site_aniso_U_22
_atom_site_aniso_U_33
_atom_site_aniso_U_23
_atom_site_aniso_U_13
_atom_site_aniso_U_12
N1 0.0263(6) 0.0247(6) 0.0319(6) 0.0088(5) 0.0042(5) 0.0124(5)
C6 0.0361(8) 0.0342(8) 0.0280(7) 0.0015(6) 0.0113(6) 0.0063(7)
C7 0.0326(8) 0.0285(8) 0.0339(8) 0.0009(6) 0.0098(6) 0.0107(7)
C8 0.0267(7) 0.0206(7) 0.0282(7) -0.0002(5) 0.0040(6) 0.0068(6)
C3 0.0255(7) 0.0186(7) 0.0244(7) 0.0010(5) 0.0003(5) 0.0042(6)
C2 0.0228(7) 0.0197(7) 0.0247(7) 0.0034(5) -0.0001(5) 0.0064(6)
C1 0.0261(7) 0.0236(7) 0.0273(7) 0.0082(5) 0.0018(5) 0.0100(6)
C13 0.0232(7) 0.0218(7) 0.0258(7) 0.0044(5) 0.0001(5) 0.0089(6)
C14 0.0233(7) 0.0313(8) 0.0242(7) 0.0074(6) -0.0005(5) 0.0144(6)
C19 0.0302(8) 0.0307(8) 0.0348(8) 0.0053(6) 0.0037(6) 0.0152(7)
C18 0.0380(9) 0.0444(10) 0.0320(8) 0.0014(7) 0.0038(6) 0.0256(8)
C17 0.0284(8) 0.0585(11) 0.0262(7) 0.0130(7) 0.0058(6) 0.0222(8)
C11 0.0220(7) 0.0189(7) 0.0239(7) 0.0017(5) -0.0007(5) 0.0070(6)
C12 0.0228(7) 0.0213(7) 0.0233(7) 0.0038(5) 0.0003(5) 0.0089(6)
C16 0.0248(7) 0.0426(9) 0.0288(7) 0.0123(6) 0.0013(6) 0.0097(7)
C15 0.0259(7) 0.0318(8) 0.0258(7) 0.0063(6) 0.0002(5) 0.0122(6)
C20 0.0183(6) 0.0290(7) 0.0265(7) 0.0090(6) 0.0044(5) 0.0126(6)
C21 0.0266(7) 0.0291(8) 0.0279(7) 0.0085(6) 0.0033(6) 0.0129(6)
C22 0.0298(8) 0.0316(8) 0.0427(9) 0.0182(7) 0.0091(6) 0.0155(7)
C23 0.0298(8) 0.0505(10) 0.0402(9) 0.0280(7) 0.0103(6) 0.0202(7)
C24 0.0308(8) 0.0551(10) 0.0240(7) 0.0132(7) 0.0049(6) 0.0173(7)
C25 0.0257(7) 0.0340(8) 0.0266(7) 0.0052(6) 0.0039(6) 0.0120(6)
C10 0.0269(7) 0.0232(7) 0.0280(7) 0.0055(5) 0.0021(5) 0.0119(6)
C9 0.0272(7) 0.0262(7) 0.0334(8) 0.0044(6) 0.0052(6) 0.0145(6)
C4 0.0276(7) 0.0281(8) 0.0280(7) 0.0066(6) 0.0013(6) 0.0069(6)
C5 0.0380(8) 0.0324(8) 0.0249(7) 0.0072(6) 0.0017(6) 0.0046(7)

loop_
_atom_type_symbol
_atom_type_description
_atom_type_scat_dispersion_real
_atom_type_scat_dispersion_imag
_atom_type_scat_source
C C 0.0033 0.0016 'International Tables Vol C Tables 4.2.6.8 and 6.1.1.4'
H H 0 0 'International Tables Vol C Tables 4.2.6.8 and 6.1.1.4'
N N 0.0061 0.0033 'International Tables Vol C Tables 4.2.6.8 and 6.1.1.4'

loop_
_geom_angle_atom_site_label_1
_geom_angle_atom_site_label_2
_geom_angle_atom_site_label_3
_geom_angle
C1 N1 C13 118.02(11)
C7 C6 C5 119.79(13)
C7 C6 H6 120.1
C5 C6 H6 120.1
C6 C7 C8 120.77(14)
C6 C7 H7 119.6
C8 C7 H7 119.6
C7 C8 C3 119.58(13)
C7 C8 C9 120.75(13)
C3 C8 C9 119.67(12)
C4 C3 C8 118.32(12)
C4 C3 C2 123.27(12)
C8 C3 C2 118.41(12)
C1 C2 C11 116.89(12)
C1 C2 C3 122.99(12)
C11 C2 C3 120.10(12)
N1 C1 C2 124.77(13)
N1 C1 H1 117.6
C2 C1 H1 117.6
N1 C13 C12 122.74(12)
N1 C13 C14 114.36(11)
C12 C13 C14 122.90(12)
C15 C14 C19 118.53(12)
C15 C14 C13 121.83(12)
C19 C14 C13 119.62(12)
C18 C19 C14 120.60(14)
C18 C19 H19 119.7
C14 C19 H19 119.7
C19 C18 C17 120.38(13)
C19 C18 H18 119.8
C17 C18 H18 119.8
C18 C17 C16 119.53(13)
C18 C17 H17 120.2
C16 C17 H17 120.2
C2 C11 C12 118.75(12)
C2 C11 C10 119.16(12)
C12 C11 C10 122.04(12)
C13 C12 C11 118.72(12)
C13 C12 C20 120.91(11)
C11 C12 C20 120.37(11)
C17 C16 C15 120.22(14)
C17 C16 H16 119.9
C15 C16 H16 119.9
C16 C15 C14 120.71(13)
C16 C15 H15 119.6
C14 C15 H15 119.6
C21 C20 C25 118.74(13)
C21 C20 C12 120.04(12)
C25 C20 C12 121.21(12)
C22 C21 C20 120.51(13)
C22 C21 H21 119.7
C20 C21 H21 119.7
C23 C22 C21 120.14(14)
C23 C22 H22 119.9
C21 C22 H22 119.9
C22 C23 C24 119.85(14)
C22 C23 H23 120.1
C24 C23 H23 120.1
C25 C24 C23 120.17(14)
C25 C24 H24 119.9
C23 C24 H24 119.9
C24 C25 C20 120.56(14)
C24 C25 H25 119.7
C20 C25 H25 119.7
C9 C10 C11 120.68(13)
C9 C10 H10 119.7
C11 C10 H10 119.7
C10 C9 C8 121.79(12)
C10 C9 H9 119.1
C8 C9 H9 119.1
C5 C4 C3 120.82(13)
C5 C4 H4 119.6
C3 C4 H4 119.6
C4 C5 C6 120.72(14)
C4 C5 H5 119.6
C6 C5 H5 119.6

loop_
_geom_bond_atom_site_label_1
_geom_bond_atom_site_label_2
_geom_bond_distance
N1 C1 1.3224(17)
N1 C13 1.3629(17)
C6 C7 1.368(2)
C6 C5 1.399(2)
C6 H6 0.93
C7 C8 1.4105(19)
C7 H7 0.93
C8 C3 1.4168(19)
C8 C9 1.431(2)
C3 C4 1.4077(19)
C3 C2 1.4505(18)
C2 C1 1.4080(19)
C2 C11 1.4146(19)
C1 H1 0.93
C13 C12 1.3875(18)
C13 C14 1.4886(18)
C14 C15 1.391(2)
C14 C19 1.3946(19)
C19 C18 1.383(2)
C19 H19 0.93
C18 C17 1.382(2)
C18 H18 0.93
C17 C16 1.384(2)
C17 H17 0.93
C11 C12 1.4186(18)
C11 C10 1.4370(18)
C12 C20 1.4930(18)
C16 C15 1.3847(19)
C16 H16 0.93
C15 H15 0.93
C20 C21 1.3888(19)
C20 C25 1.3914(19)
C21 C22 1.3859(19)
C21 H21 0.93
C22 C23 1.379(2)
C22 H22 0.93
C23 C24 1.381(2)
C23 H23 0.93
C24 C25 1.382(2)
C24 H24 0.93
C25 H25 0.93
C10 C9 1.3476(19)
C10 H10 0.93
C9 H9 0.93
C4 C5 1.3742(19)
C4 H4 0.93
C5 H5 0.93

loop_
_geom_torsion_atom_site_label_1
_geom_torsion_atom_site_label_2
_geom_torsion_atom_site_label_3
_geom_torsion_atom_site_label_4
_geom_torsion
C5 C6 C7 C8 -0.7(2)
C6 C7 C8 C3 0.4(2)
C6 C7 C8 C9 179.57(13)
C7 C8 C3 C4 0.23(19)
C9 C8 C3 C4 -178.95(12)
C7 C8 C3 C2 179.63(12)
C9 C8 C3 C2 0.45(19)
C4 C3 C2 C1 3.8(2)
C8 C3 C2 C1 -175.54(12)
C4 C3 C2 C11 -177.23(12)
C8 C3 C2 C11 3.41(19)
C13 N1 C1 C2 0.5(2)
C11 C2 C1 N1 2.4(2)
C3 C2 C1 N1 -178.60(12)
C1 N1 C13 C12 -2.5(2)
C1 N1 C13 C14 178.32(11)
N1 C13 C14 C15 -122.18(14)
C12 C13 C14 C15 58.60(19)
N1 C13 C14 C19 56.26(17)
C12 C13 C14 C19 -122.97(15)
C15 C14 C19 C18 -0.5(2)
C13 C14 C19 C18 -178.97(13)
C14 C19 C18 C17 1.5(2)
C19 C18 C17 C16 -1.0(2)
C1 C2 C11 C12 -3.49(18)
C3 C2 C11 C12 177.50(11)
C1 C2 C11 C10 174.21(12)
C3 C2 C11 C10 -4.80(19)
N1 C13 C12 C11 1.3(2)
C14 C13 C12 C11 -179.58(11)
N1 C13 C12 C20 -178.00(12)
C14 C13 C12 C20 1.2(2)
C2 C11 C12 C13 1.81(19)
C10 C11 C12 C13 -175.82(12)
C2 C11 C12 C20 -178.92(11)
C10 C11 C12 C20 3.45(19)
C18 C17 C16 C15 -0.4(2)
C17 C16 C15 C14 1.4(2)
C19 C14 C15 C16 -1.0(2)
C13 C14 C15 C16 177.50(12)
C13 C12 C20 C21 -109.98(15)
C11 C12 C20 C21 70.77(17)
C13 C12 C20 C25 69.30(17)
C11 C12 C20 C25 -109.95(14)
C25 C20 C21 C22 -1.80(19)
C12 C20 C21 C22 177.50(12)
C20 C21 C22 C23 1.7(2)
C21 C22 C23 C24 -0.4(2)
C22 C23 C24 C25 -0.7(2)
C23 C24 C25 C20 0.6(2)
C21 C20 C25 C24 0.69(19)
C12 C20 C25 C24 -178.60(12)
C2 C11 C10 C9 2.3(2)
C12 C11 C10 C9 179.94(12)
C11 C10 C9 C8 1.6(2)
C7 C8 C9 C10 177.83(13)
C3 C8 C9 C10 -3.0(2)
C8 C3 C4 C5 -0.5(2)
C2 C3 C4 C5 -179.87(12)
C3 C4 C5 C6 0.2(2)
C7 C6 C5 C4 0.5(2)
